data_4116225
loop_
_publ_author_name
'Ingrid M. Fellows'
'David E. Kaelin'
'Stephen F. Martin'

_publ_section_title
;
 Application of Ring-Closing Metathesis to the Formal Total Synthesis of
 (+)-FR900482
;
_journal_name_full 'Journal of the American Chemical Society'
_journal_page_first 10781
_journal_page_last 10787
_journal_paper_doi 10.1021/ja0013879
_journal_volume 122
_journal_year 2000
_chemical_formula_sum 'C47.5 H47.5 Cl4.5 N2 O11 S'
_chemical_formula_weight 1013.96
_chemical_name_systematic
; 
 ? 
;
_space_group_IT_number 2
_symmetry_cell_setting triclinic
_symmetry_space_group_name_Hall '-P 1'
_symmetry_space_group_name_H-M 'P -1'
_atom_sites_solution_hydrogens geom
_atom_sites_solution_primary direct
_atom_sites_solution_secondary difmap
_audit_creation_method SHELXL-97
_cell_angle_alpha 110.15(2)
_cell_angle_beta 97.598(19)
_cell_angle_gamma 89.51(2)
_cell_formula_units_Z 2
_cell_length_a 11.018(4)
_cell_length_b 14.145(4)
_cell_length_c 17.790(6)
_cell_measurement_temperature 298(2)
_cell_volume 2578.0(15)
_computing_structure_refinement 'SHELXL-97 (Sheldrick, 1997)'
_computing_structure_solution 'SHELXS-97 (Sheldrick, 1990)'
_diffrn_ambient_temperature 298(2)
_diffrn_measured_fraction_theta_full 0.902
_diffrn_measured_fraction_theta_max 0.902
_diffrn_measurement_device_type 'Nonius Kappa CCD'
_diffrn_measurement_method \w-scan
_diffrn_radiation_monochromator graphite
_diffrn_radiation_source 'fine-focus sealed tube'
_diffrn_radiation_type MoK\a
_diffrn_radiation_wavelength 0.71073
_diffrn_reflns_av_R_equivalents 0.1627
_diffrn_reflns_av_sigmaI/netI 0.2332
_diffrn_reflns_limit_h_max 11
_diffrn_reflns_limit_h_min -11
_diffrn_reflns_limit_k_max 15
_diffrn_reflns_limit_k_min -15
_diffrn_reflns_limit_l_max 19
_diffrn_reflns_limit_l_min -19
_diffrn_reflns_number 9343
_diffrn_reflns_theta_full 22.41
_diffrn_reflns_theta_max 22.41
_diffrn_reflns_theta_min 3.07
_exptl_absorpt_coefficient_mu 0.353
_exptl_crystal_colour colorless
_exptl_crystal_density_diffrn 1.306
_exptl_crystal_description plates
_exptl_crystal_F_000 1054
_exptl_crystal_size_max .3
_exptl_crystal_size_mid .1
_exptl_crystal_size_min .04
_refine_diff_density_max 0.631
_refine_diff_density_min -0.438
_refine_diff_density_rms 0.115
_refine_ls_extinction_method none
_refine_ls_goodness_of_fit_ref 1.786
_refine_ls_hydrogen_treatment mixed
_refine_ls_matrix_type full
_refine_ls_number_parameters 553
_refine_ls_number_reflns 6008
_refine_ls_number_restraints 384
_refine_ls_restrained_S_all 1.762
_refine_ls_R_factor_all 0.3014
_refine_ls_R_factor_gt 0.1886
_refine_ls_shift/su_max 0.041
_refine_ls_shift/su_mean 0.002
_refine_ls_structure_factor_coef Fsqd
_refine_ls_weighting_details 'calc w=1/[\s^2^(Fo^2^)+(0.0200P)^2^+0.0000P] where P=(Fo^2^+2Fc^2^)/3'
_refine_ls_weighting_scheme calc
_refine_ls_wR_factor_gt 0.2637
_refine_ls_wR_factor_ref 0.2924
_reflns_number_gt 2543
_reflns_number_total 6008
_reflns_threshold_expression >2sigma(I)
_cod_data_source_file ja0013879_5.cif
_cod_data_source_block 43
_cod_original_cell_volume 2577.9(14)
_cod_original_formula_sum 'C47.50 H47.50 Cl4.50 N2 O11 S'
_cod_database_code 4116225

loop_
_symmetry_equiv_pos_as_xyz
'x, y, z'
'-x, -y, -z'

loop_
_atom_site_label
_atom_site_type_symbol
_atom_site_fract_x
_atom_site_fract_y
_atom_site_fract_z
_atom_site_U_iso_or_equiv
_atom_site_adp_type
_atom_site_occupancy
_atom_site_symmetry_multiplicity
_atom_site_calc_flag
_atom_site_refinement_flags
N1 N 0.1418(12) 0.3658(9) 0.3411(8) 0.052(3) Uani 1 1 d U
C2 C 0.1766(12) 0.4280(9) 0.4254(9) 0.047(4) Uani 1 1 d U
H2A H 0.1208 0.4141 0.4578 0.056 Uiso 1 1 d R
H2B H 0.1727 0.4979 0.4311 0.056 Uiso 1 1 d R
C3 C 0.3011(13) 0.4030(9) 0.4516(8) 0.048(4) Uani 1 1 d U
H3 H 0.3658 0.4515 0.4584 0.057 Uiso 1 1 d R
N4 N 0.3067(10) 0.3555(8) 0.5174(7) 0.052(3) Uani 1 1 d U
C5 C 0.3349(12) 0.2953(10) 0.4343(8) 0.043(4) Uani 1 1 d U
H5 H 0.4199 0.2816 0.4310 0.051 Uiso 1 1 d R
C6 C 0.2477(12) 0.2064(9) 0.3860(9) 0.046(4) Uani 1 1 d U
H6 H 0.1643 0.2231 0.3930 0.055 Uiso 1 1 d R
C7 C 0.2644(14) 0.1709(10) 0.2954(9) 0.053(4) Uani 1 1 d U
H7 H 0.3358 0.1310 0.2896 0.064 Uiso 1 1 d R
C8 C 0.2840(13) 0.2543(10) 0.2641(8) 0.042(4) Uani 1 1 d U
C9 C 0.3688(14) 0.2382(12) 0.2101(9) 0.057(4) Uani 1 1 d U
C10 C 0.3938(13) 0.3147(12) 0.1766(10) 0.066(5) Uani 1 1 d U
H10 H 0.4505 0.3026 0.1380 0.079 Uiso 1 1 d R
C11 C 0.3334(14) 0.4033(11) 0.1982(10) 0.061(4) Uani 1 1 d U
C12 C 0.2504(13) 0.4171(11) 0.2505(9) 0.058(4) Uani 1 1 d U
H12 H 0.2143 0.4815 0.2703 0.069 Uiso 1 1 d R
C13 C 0.2278(12) 0.3405(11) 0.2815(9) 0.046(4) Uani 1 1 d U
C14 C 0.0173(18) 0.3442(11) 0.3045(12) 0.053(5) Uani 1 1 d U
O15 O -0.0156(10) 0.3067(9) 0.2361(9) 0.078(4) Uani 1 1 d U
O16 O -0.0561(9) 0.3701(6) 0.3640(6) 0.056(3) Uani 1 1 d U
C17 C -0.1859(14) 0.3369(11) 0.3360(10) 0.070(5) Uani 1 1 d U
H17A H -0.2032 0.3197 0.2784 0.083 Uiso 1 1 d R
H17B H -0.2345 0.3928 0.3610 0.083 Uiso 1 1 d R
C18 C -0.2213(11) 0.2572(9) 0.3632(9) 0.046(4) Uani 1 1 d U
Cl19 Cl -0.3761(4) 0.2290(4) 0.3240(3) 0.1083(19) Uani 1 1 d U
Cl20 Cl -0.1348(4) 0.1520(3) 0.3286(3) 0.0989(18) Uani 1 1 d U
Cl21 Cl -0.2061(4) 0.2959(3) 0.4693(3) 0.0914(16) Uani 1 1 d U
S22 S 0.4267(4) 0.3981(3) 0.5921(3) 0.0533(12) Uani 1 1 d U
O23 O 0.3834(9) 0.4803(7) 0.6530(6) 0.067(3) Uani 1 1 d U
O24 O 0.5371(8) 0.4104(7) 0.5613(6) 0.065(3) Uani 1 1 d U
C25 C 0.4386(12) 0.2952(8) 0.6223(8) 0.039(4) Uani 1 1 d U
C26 C 0.3854(12) 0.2897(11) 0.6857(10) 0.056(4) Uani 1 1 d U
H26 H 0.3387 0.3459 0.7127 0.067 Uiso 1 1 d R
C27 C 0.3909(16) 0.2058(14) 0.7089(11) 0.090(6) Uani 1 1 d U
H27 H 0.3505 0.2046 0.7532 0.108 Uiso 1 1 d R
C28 C 0.4647(16) 0.1206(12) 0.6678(11) 0.072(5) Uani 1 1 d U
C29 C 0.5206(15) 0.1310(11) 0.6067(11) 0.079(5) Uani 1 1 d U
H29 H 0.5673 0.0749 0.5797 0.094 Uiso 1 1 d R
C30 C 0.5062(14) 0.2169(13) 0.5843(10) 0.073(5) Uani 1 1 d U
H30 H 0.5466 0.2181 0.5400 0.088 Uiso 1 1 d R
C31 C 0.4681(17) 0.0240(13) 0.6880(13) 0.110(7) Uani 1 1 d U
H31A H 0.5199 -0.0198 0.6528 0.165 Uiso 1 1 d R
H31B H 0.5033 0.0380 0.7432 0.165 Uiso 1 1 d R
H31C H 0.3885 -0.0082 0.6788 0.165 Uiso 1 1 d R
O32 O 0.2907(8) 0.1279(6) 0.4166(6) 0.052(3) Uani 1 1 d U
C33 C 0.2083(18) 0.0981(11) 0.4551(10) 0.062(5) Uani 1 1 d U
O34 O 0.1122(11) 0.1301(8) 0.4691(7) 0.082(4) Uani 1 1 d U
O35 O 0.2559(9) 0.0191(7) 0.4715(7) 0.074(3) Uani 1 1 d U
C36 C 0.1766(17) -0.0300(13) 0.5036(11) 0.095(6) Uani 1 1 d U
H36A H 0.2174 -0.0873 0.5105 0.143 Uiso 1 1 d R
H36B H 0.1653 0.0175 0.5555 0.143 Uiso 1 1 d R
H36C H 0.0983 -0.0515 0.4712 0.143 Uiso 1 1 d R
C37 C 0.1627(14) 0.1056(11) 0.2420(9) 0.057(4) Uani 1 1 d U
H37A H 0.1784 0.0807 0.1869 0.069 Uiso 1 1 d R
H37B H 0.0901 0.1441 0.2454 0.069 Uiso 1 1 d R
O38 O 0.1452(11) 0.0221(8) 0.2752(7) 0.083(4) Uani 1 1 d U
C39 C 0.095(2) -0.0605(16) 0.2226(14) 0.128(8) Uani 1 1 d U
H39A H 0.1482 -0.0859 0.1820 0.153 Uiso 1 1 d R
H39B H 0.0177 -0.0461 0.1979 0.153 Uiso 1 1 d R
C40 C 0.075(3) -0.1378(14) 0.2540(13) 0.107(7) Uani 1 1 d U
C41 C 0.169(2) -0.1988(17) 0.2623(12) 0.108(7) Uani 1 1 d U
H41 H 0.2433 -0.1924 0.2417 0.130 Uiso 1 1 d R
C42 C 0.1578(17) -0.2797(12) 0.2928(11) 0.092(6) Uani 1 1 d U
H42 H 0.2236 -0.3236 0.2962 0.110 Uiso 1 1 d R
C43 C 0.0510(15) -0.2854(12) 0.3276(10) 0.065(5) Uani 1 1 d U
C44 C -0.0422(17) -0.2202(12) 0.3240(12) 0.090(6) Uani 1 1 d U
H44 H -0.1167 -0.2266 0.3446 0.108 Uiso 1 1 d R
C45 C -0.028(2) -0.1514(13) 0.2869(13) 0.104(7) Uani 1 1 d U
H45 H -0.0942 -0.1075 0.2836 0.125 Uiso 1 1 d R
O46 O 0.0477(9) -0.3612(7) 0.3593(6) 0.063(3) Uani 1 1 d U
C47 C -0.0551(14) -0.3669(11) 0.3963(10) 0.069(5) Uani 1 1 d U
H47A H -0.0497 -0.4226 0.4156 0.104 Uiso 1 1 d R
H47B H -0.0574 -0.3053 0.4410 0.104 Uiso 1 1 d R
H47C H -0.1283 -0.3754 0.3584 0.104 Uiso 1 1 d R
O48 O 0.4170(9) 0.1420(7) 0.1842(6) 0.057(3) Uani 1 1 d U
C49 C 0.4920(15) 0.1150(11) 0.1210(9) 0.073(5) Uani 1 1 d U
H49A H 0.5650 0.1576 0.1360 0.088 Uiso 1 1 d R
H49B H 0.4471 0.1204 0.0727 0.088 Uiso 1 1 d R
C50 C 0.5218(15) 0.0059(8) 0.1060(7) 0.069(5) Uani 1 1 d GU
C51 C 0.4296(11) -0.0691(11) 0.0817(8) 0.105(7) Uani 1 1 d GU
C52 C 0.4593(15) -0.1691(9) 0.0664(7) 0.107(7) Uani 1 1 d GU
C53 C 0.5814(18) -0.1941(9) 0.0753(8) 0.106(7) Uani 1 1 d GU
C54 C 0.6736(12) -0.1191(14) 0.0996(8) 0.123(8) Uani 1 1 d GU
C55 C 0.6439(13) -0.0191(12) 0.1149(7) 0.112(7) Uani 1 1 d GU
H51 H 0.3453 -0.0518 0.0756 0.134 Uiso 1 1 d G
H52 H 0.3956 -0.2209 0.0497 0.134 Uiso 1 1 d G
H53 H 0.6019 -0.2631 0.0647 0.134 Uiso 1 1 d G
H54 H 0.7579 -0.1363 0.1057 0.134 Uiso 1 1 d G
H55 H 0.7076 0.0327 0.1317 0.134 Uiso 1 1 d G
C56 C 0.3716(17) 0.4937(11) 0.1766(10) 0.078(5) Uani 1 1 d U
H56A H 0.4586 0.5074 0.1889 0.093 Uiso 1 1 d R
H56B H 0.3305 0.5530 0.2045 0.093 Uiso 1 1 d R
O57 O 0.3402(15) 0.4666(10) 0.0942(10) 0.143(6) Uani 1 1 d U
C58 C 0.357(3) 0.554(2) 0.0699(19) 0.193(12) Uani 1 1 d U
H58A H 0.4411 0.5737 0.0749 0.232 Uiso 1 1 d R
H58B H 0.3140 0.6085 0.1034 0.232 Uiso 1 1 d R
C59 C 0.292(2) 0.5195(15) -0.0166(9) 0.121(8) Uani 1 1 d GU
C60 C 0.3250(15) 0.5623(13) -0.0709(14) 0.164(10) Uani 1 1 d GU
C61 C 0.250(2) 0.5474(15) -0.1435(12) 0.142(9) Uani 1 1 d GU
C62 C 0.141(2) 0.4896(16) -0.1617(10) 0.159(10) Uani 1 1 d GU
C63 C 0.1081(16) 0.4468(13) -0.1075(16) 0.228(16) Uani 1 1 d GU
C64 C 0.183(2) 0.4618(14) -0.0349(13) 0.191(13) Uani 1 1 d GU
H60 H 0.3999 0.6022 -0.0583 0.230 Uiso 1 1 d G
H61 H 0.2725 0.5769 -0.1810 0.230 Uiso 1 1 d G
H62 H 0.0891 0.4793 -0.2119 0.230 Uiso 1 1 d G
H63 H 0.0332 0.4069 -0.1201 0.230 Uiso 1 1 d G
H64 H 0.1606 0.4322 0.0026 0.230 Uiso 1 1 d G

loop_
_atom_site_aniso_label
_atom_site_aniso_U_11
_atom_site_aniso_U_22
_atom_site_aniso_U_33
_atom_site_aniso_U_23
_atom_site_aniso_U_13
_atom_site_aniso_U_12
N1 0.061(9) 0.045(8) 0.072(10) 0.043(7) 0.023(8) 0.011(7)
C2 0.037(9) 0.014(7) 0.076(12) 0.000(8) 0.007(8) 0.009(7)
C3 0.068(10) 0.035(8) 0.054(10) 0.028(8) 0.021(8) 0.003(8)
N4 0.042(7) 0.056(7) 0.059(9) 0.025(7) -0.006(7) -0.015(6)
C5 0.034(8) 0.068(10) 0.021(9) 0.009(7) 0.010(7) 0.010(8)
C6 0.039(9) 0.045(9) 0.057(11) 0.026(8) -0.009(8) -0.026(7)
C7 0.060(10) 0.032(8) 0.056(11) -0.004(8) 0.018(9) -0.009(8)
C8 0.064(10) 0.040(8) 0.036(9) 0.021(7) 0.033(8) 0.008(8)
C9 0.070(11) 0.064(10) 0.038(10) 0.026(8) -0.008(8) -0.025(9)
C10 0.052(10) 0.083(11) 0.084(12) 0.049(10) 0.029(9) 0.009(9)
C11 0.058(10) 0.055(10) 0.086(12) 0.041(9) 0.015(9) 0.003(9)
C12 0.047(9) 0.062(10) 0.076(12) 0.037(9) 0.016(9) 0.016(8)
C13 0.037(9) 0.045(9) 0.062(11) 0.029(8) -0.001(8) -0.007(8)
C14 0.076(14) 0.041(10) 0.047(11) 0.014(9) 0.025(12) 0.013(9)
O15 0.063(8) 0.090(9) 0.091(10) 0.045(8) 0.017(8) 0.004(6)
O16 0.045(7) 0.048(6) 0.076(8) 0.023(5) 0.006(6) -0.005(5)
C17 0.063(11) 0.063(10) 0.089(13) 0.033(9) 0.016(10) 0.002(9)
C18 0.039(8) 0.022(7) 0.072(11) 0.013(7) -0.002(8) -0.016(7)
Cl19 0.043(3) 0.130(4) 0.141(5) 0.038(4) 0.000(3) -0.027(3)
Cl20 0.079(3) 0.073(3) 0.158(5) 0.044(3) 0.052(3) 0.016(3)
Cl21 0.104(4) 0.086(3) 0.078(4) 0.016(3) 0.023(3) -0.027(3)
S22 0.052(3) 0.042(2) 0.069(3) 0.023(2) 0.009(2) -0.002(2)
O23 0.068(7) 0.055(6) 0.068(8) 0.009(6) 0.004(6) 0.028(6)
O24 0.028(6) 0.070(7) 0.108(9) 0.052(6) -0.007(6) -0.026(5)
C25 0.047(9) 0.015(7) 0.052(10) 0.005(7) 0.014(8) 0.009(7)
C26 0.039(9) 0.056(10) 0.083(12) 0.034(9) 0.017(9) 0.020(8)
C27 0.086(12) 0.119(14) 0.107(14) 0.086(12) 0.035(11) 0.023(11)
C28 0.081(12) 0.081(12) 0.072(12) 0.050(10) 0.012(10) 0.022(10)
C29 0.087(12) 0.049(9) 0.111(14) 0.030(10) 0.051(11) 0.052(9)
C30 0.061(10) 0.098(12) 0.092(13) 0.063(11) 0.036(10) 0.009(10)
C31 0.122(14) 0.094(12) 0.169(18) 0.115(13) 0.022(13) 0.020(11)
O32 0.057(6) 0.040(6) 0.078(8) 0.038(5) 0.027(6) 0.000(5)
C33 0.073(12) 0.022(9) 0.079(12) 0.014(8) -0.013(10) 0.010(9)
O34 0.082(8) 0.068(8) 0.137(11) 0.072(7) 0.062(8) 0.028(7)
O35 0.071(7) 0.061(7) 0.117(10) 0.055(7) 0.036(7) -0.009(6)
C36 0.116(14) 0.104(14) 0.082(14) 0.050(11) 0.024(11) -0.011(11)
C37 0.068(11) 0.056(9) 0.052(11) 0.020(8) 0.017(9) 0.002(9)
O38 0.116(9) 0.034(6) 0.099(10) 0.022(7) 0.016(8) -0.017(7)
C39 0.22(2) 0.096(14) 0.102(17) 0.064(14) 0.058(15) -0.015(15)
C40 0.161(19) 0.053(11) 0.108(16) 0.022(11) 0.039(15) -0.013(13)
C41 0.108(15) 0.118(15) 0.106(15) 0.034(13) 0.053(12) -0.052(13)
C42 0.089(13) 0.062(11) 0.132(16) 0.032(11) 0.051(12) 0.010(10)
C43 0.049(10) 0.057(10) 0.086(13) 0.020(9) 0.014(9) -0.010(9)
C44 0.091(13) 0.039(9) 0.140(17) 0.026(11) 0.031(12) 0.011(10)
C45 0.149(18) 0.045(11) 0.113(16) 0.023(11) 0.010(14) 0.013(12)
O46 0.075(7) 0.051(6) 0.078(8) 0.038(6) 0.019(6) -0.001(5)
C47 0.065(11) 0.075(11) 0.076(12) 0.033(9) 0.018(9) -0.014(9)
O48 0.069(7) 0.048(6) 0.058(7) 0.016(5) 0.028(6) 0.004(5)
C49 0.084(11) 0.088(12) 0.065(11) 0.034(9) 0.048(10) 0.037(10)
C50 0.083(12) 0.074(12) 0.054(11) 0.021(9) 0.021(10) 0.026(11)
C51 0.124(16) 0.099(14) 0.094(15) 0.019(12) 0.056(13) 0.003(13)
C52 0.159(18) 0.046(11) 0.107(16) 0.025(10) -0.008(14) -0.012(12)
C53 0.165(18) 0.096(14) 0.072(13) 0.039(11) 0.039(14) 0.040(15)
C54 0.152(18) 0.135(17) 0.098(16) 0.054(14) 0.029(14) 0.003(16)
C55 0.123(17) 0.136(17) 0.087(15) 0.058(13) 0.004(13) 0.001(14)
C56 0.149(15) 0.067(10) 0.035(11) 0.033(9) 0.028(10) -0.034(10)
O57 0.243(16) 0.097(10) 0.122(13) 0.078(10) 0.030(11) -0.034(10)
C58 0.22(2) 0.19(2) 0.20(2) 0.11(2) 0.007(19) -0.053(18)
C59 0.135(18) 0.142(18) 0.073(15) 0.037(13) -0.026(13) 0.005(14)
C60 0.16(2) 0.20(2) 0.15(2) 0.077(18) 0.030(18) -0.024(17)
C61 0.16(2) 0.20(2) 0.115(18) 0.121(17) 0.007(15) 0.012(16)
C62 0.19(2) 0.16(2) 0.105(18) 0.041(16) -0.025(16) -0.023(18)
C63 0.21(3) 0.21(2) 0.26(3) 0.08(2) 0.02(2) -0.07(2)
C64 0.21(2) 0.16(2) 0.20(3) 0.069(19) 0.00(2) -0.039(19)

loop_
_atom_type_symbol
_atom_type_description
_atom_type_scat_dispersion_real
_atom_type_scat_dispersion_imag
_atom_type_scat_source
C C 0.0033 0.0016 'International Tables Vol C Tables 4.2.6.8 and 6.1.1.4'
H H 0.0000 0.0000 'International Tables Vol C Tables 4.2.6.8 and 6.1.1.4'
N N 0.0061 0.0033 'International Tables Vol C Tables 4.2.6.8 and 6.1.1.4'
O O 0.0106 0.0060 'International Tables Vol C Tables 4.2.6.8 and 6.1.1.4'
S S 0.1246 0.1234 'International Tables Vol C Tables 4.2.6.8 and 6.1.1.4'
Cl Cl 0.1484 0.1585 'International Tables Vol C Tables 4.2.6.8 and 6.1.1.4'

loop_
_geom_angle_atom_site_label_1
_geom_angle_atom_site_label_2
_geom_angle_atom_site_label_3
_geom_angle
C14 N1 C2 122.7(12)
C14 N1 C13 112.6(13)
C2 N1 C13 123.1(12)
N1 C2 C3 108.2(10)
N1 C2 H2A 109.7
C3 C2 H2A 109.5
N1 C2 H2B 109.6
C3 C2 H2B 111.2
H2A C2 H2B 108.5
C2 C3 C5 120.7(12)
C2 C3 N4 113.3(11)
C5 C3 N4 59.4(7)
C2 C3 H3 116.8
C5 C3 H3 117.5
N4 C3 H3 115.7
C5 N4 C3 59.2(8)
C5 N4 S22 117.5(8)
C3 N4 S22 114.4(8)
C3 C5 N4 61.4(8)
C3 C5 C6 123.3(12)
N4 C5 C6 116.0(10)
C3 C5 H5 116.4
N4 C5 H5 114.7
C6 C5 H5 114.3
O32 C6 C5 103.4(11)
O32 C6 C7 107.4(10)
C5 C6 C7 110.1(10)
O32 C6 H6 113.8
C5 C6 H6 111.0
C7 C6 H6 110.8
C37 C7 C8 107.6(13)
C37 C7 C6 113.3(11)
C8 C7 C6 114.6(11)
C37 C7 H7 106.4
C8 C7 H7 107.6
C6 C7 H7 106.8
C13 C8 C9 116.9(12)
C13 C8 C7 126.8(12)
C9 C8 C7 116.3(12)
C8 C9 O48 116.6(11)
C8 C9 C10 120.3(14)
O48 C9 C10 122.8(13)
C11 C10 C9 119.8(14)
C11 C10 H10 120.1
C9 C10 H10 120.1
C12 C11 C10 119.0(13)
C12 C11 C56 118.3(14)
C10 C11 C56 121.9(14)
C11 C12 C13 119.6(13)
C11 C12 H12 119.3
C13 C12 H12 120.8
C8 C13 C12 124.5(13)
C8 C13 N1 120.4(11)
C12 C13 N1 114.9(12)
O15 C14 O16 125.6(19)
O15 C14 N1 125.6(16)
O16 C14 N1 108.7(16)
C14 O16 C17 114.6(14)
C18 C17 O16 112.4(12)
C18 C17 H17A 113.0
O16 C17 H17A 110.0
C18 C17 H17B 105.3
O16 C17 H17B 107.3
H17A C17 H17B 108.4
C17 C18 Cl20 111.6(10)
C17 C18 Cl19 105.2(10)
Cl20 C18 Cl19 110.8(7)
C17 C18 Cl21 112.1(11)
Cl20 C18 Cl21 108.3(7)
Cl19 C18 Cl21 108.9(7)
O23 S22 O24 119.9(6)
O23 S22 N4 105.9(6)
O24 S22 N4 112.0(6)
O23 S22 C25 109.8(6)
O24 S22 C25 108.6(6)
N4 S22 C25 98.6(6)
C30 C25 C26 117.7(11)
C30 C25 S22 119.9(11)
C26 C25 S22 122.3(10)
C25 C26 C27 122.9(13)
C25 C26 H26 117.2
C27 C26 H26 119.8
C26 C27 C28 119.3(14)
C26 C27 H27 120.1
C28 C27 H27 120.5
C29 C28 C27 115.7(13)
C29 C28 C31 122.7(15)
C27 C28 C31 121.4(15)
C28 C29 C30 121.6(13)
C28 C29 H29 115.2
C30 C29 H29 123.2
C25 C30 C29 122.6(13)
C25 C30 H30 120.6
C29 C30 H30 116.8
C28 C31 H31A 105.6
C28 C31 H31B 110.2
H31A C31 H31B 109.5
C28 C31 H31C 112.5
H31A C31 H31C 109.5
H31B C31 H31C 109.5
C33 O32 C6 113.4(10)
O34 C33 O35 125.3(17)
O34 C33 O32 128.8(13)
O35 C33 O32 105.8(14)
C33 O35 C36 114.2(13)
O35 C36 H36A 107.8
O35 C36 H36B 105.9
H36A C36 H36B 109.5
O35 C36 H36C 114.6
H36A C36 H36C 109.5
H36B C36 H36C 109.5
C7 C37 O38 106.3(12)
C7 C37 H37A 111.4
O38 C37 H37A 112.8
C7 C37 H37B 108.3
O38 C37 H37B 108.8
H37A C37 H37B 109.0
C39 O38 C37 114.7(14)
O38 C39 C40 114.9(19)
O38 C39 H39A 108.0
C40 C39 H39A 107.6
O38 C39 H39B 109.0
C40 C39 H39B 108.1
H39A C39 H39B 109.2
C41 C40 C45 114.6(19)
C41 C40 C39 119(2)
C45 C40 C39 126(2)
C40 C41 C42 123.4(18)
C40 C41 H41 118.8
C42 C41 H41 117.5
C43 C42 C41 117.4(16)
C43 C42 H42 119.9
C41 C42 H42 122.3
O46 C43 C44 125.4(14)
O46 C43 C42 115.1(15)
C44 C43 C42 119.4(16)
C45 C44 C43 119.0(18)
C45 C44 H44 121.4
C43 C44 H44 119.5
C44 C45 C40 126(2)
C44 C45 H45 118.5
C40 C45 H45 115.9
C43 O46 C47 116.4(11)
O46 C47 H47A 110.3
O46 C47 H47B 108.2
H47A C47 H47B 109.5
O46 C47 H47C 110.0
H47A C47 H47C 109.5
H47B C47 H47C 109.5
C9 O48 C49 120.2(10)
O48 C49 C50 106.0(10)
O48 C49 H49A 111.2
C50 C49 H49A 111.5
O48 C49 H49B 109.9
C50 C49 H49B 109.1
H49A C49 H49B 109.1
C55 C50 C51 120.0
C55 C50 C49 119.0(13)
C51 C50 C49 121.0(13)
C52 C51 C50 120.0
C52 C51 H51 120.0
C50 C51 H51 120.0
C51 C52 C53 120.0
C51 C52 H52 120.0
C53 C52 H52 120.0
C54 C53 C52 120.0
C54 C53 H53 120.0
C52 C53 H53 120.0
C55 C54 C53 120.0
C55 C54 H54 120.0
C53 C54 H54 120.0
C50 C55 C54 120.0
C50 C55 H55 120.0
C54 C55 H55 120.0
O57 C56 C11 106.0(13)
O57 C56 H56A 108.1
C11 C56 H56A 111.6
O57 C56 H56B 110.8
C11 C56 H56B 111.0
H56A C56 H56B 109.2
C56 O57 C58 109.6(17)
O57 C58 C59 103(2)
O57 C58 H58A 112.7
C59 C58 H58A 113.4
O57 C58 H58B 107.9
C59 C58 H58B 109.7
H58A C58 H58B 109.8
C64 C59 C60 120.0
C64 C59 C58 118(2)
C60 C59 C58 120(2)
C61 C60 C59 120.0
C61 C60 H60 120.0
C59 C60 H60 120.0
C62 C61 C60 120.0
C62 C61 H61 120.0
C60 C61 H61 120.0
C63 C62 C61 120.0
C63 C62 H62 120.0
C61 C62 H62 120.0
C62 C63 C64 120.0
C62 C63 H63 120.0
C64 C63 H63 120.0
C59 C64 C63 120.0
C59 C64 H64 120.0
C63 C64 H64 120.0

loop_
_geom_bond_atom_site_label_1
_geom_bond_atom_site_label_2
_geom_bond_distance
N1 C14 1.43(2)
N1 C2 1.455(16)
N1 C13 1.466(16)
C2 C3 1.470(17)
C2 H2A 0.9602
C2 H2B 0.9601
C3 C5 1.501(16)
C3 N4 1.533(15)
C3 H3 0.9600
N4 C5 1.503(16)
N4 S22 1.695(12)
C5 C6 1.517(17)
C5 H5 0.9599
C6 O32 1.448(13)
C6 C7 1.550(18)
C6 H6 0.9601
C7 C37 1.464(19)
C7 C8 1.496(16)
C7 H7 0.9600
C8 C13 1.321(16)
C8 C9 1.390(16)
C9 O48 1.403(16)
C9 C10 1.447(17)
C10 C11 1.371(17)
C10 H10 0.9600
C11 C12 1.356(17)
C11 C56 1.534(17)
C12 C13 1.411(17)
C12 H12 0.9600
C14 O15 1.155(17)
C14 O16 1.365(16)
O16 C17 1.475(17)
C17 C18 1.447(16)
C17 H17A 0.9601
C17 H17B 0.9600
C18 Cl20 1.732(13)
C18 Cl19 1.750(14)
C18 Cl21 1.760(15)
S22 O23 1.418(9)
S22 O24 1.434(9)
S22 C25 1.715(12)
C25 C30 1.356(18)
C25 C26 1.363(16)
C26 C27 1.384(18)
C26 H26 0.9600
C27 C28 1.48(2)
C27 H27 0.9601
C28 C29 1.367(18)
C28 C31 1.528(18)
C29 C30 1.406(19)
C29 H29 0.9600
C30 H30 0.9600
C31 H31A 0.9600
C31 H31B 0.9600
C31 H31C 0.9600
O32 C33 1.357(19)
C33 O34 1.171(16)
C33 O35 1.334(15)
O35 C36 1.410(15)
C36 H36A 0.9601
C36 H36B 0.9600
C36 H36C 0.9599
C37 O38 1.514(15)
C37 H37A 0.9600
C37 H37B 0.9600
O38 C39 1.29(2)
C39 C40 1.42(2)
C39 H39A 0.9600
C39 H39B 0.9600
C40 C41 1.37(3)
C40 C45 1.39(2)
C41 C42 1.44(2)
C41 H41 0.9600
C42 C43 1.415(19)
C42 H42 0.9599
C43 O46 1.377(16)
C43 C44 1.38(2)
C44 C45 1.37(2)
C44 H44 0.9599
C45 H45 0.9599
O46 C47 1.399(14)
C47 H47A 0.9601
C47 H47B 0.9601
C47 H47C 0.9600
O48 C49 1.427(14)
C49 C50 1.513(16)
C49 H49A 0.9600
C49 H49B 0.9601
C50 C55 1.3899
C50 C51 1.3900
C51 C52 1.3900
C51 H51 0.9600
C52 C53 1.3901
C52 H52 0.9600
C53 C54 1.3900
C53 H53 0.9600
C54 C55 1.3900
C54 H54 0.9601
C55 H55 0.9601
C56 O57 1.377(19)
C56 H56A 0.9600
C56 H56B 0.9601
O57 C58 1.46(2)
C58 C59 1.52(3)
C58 H58A 0.9600
C58 H58B 0.9600
C59 C64 1.3900
C59 C60 1.3901
C60 C61 1.3901
C60 H60 0.9601
C61 C62 1.3900
C61 H61 0.9599
C62 C63 1.3899
C62 H62 0.9601
C63 C64 1.3900
C63 H63 0.9601
C64 H64 0.9599
